data_1528275
loop_
_publ_author_name
'von Schnering, H.G.'
'Kalveram, C.'
'von Benda, H.'

_publ_section_title
;
 Wismutmonojodid Bi J, eine Verbindung mit Bi(0) und Bi(II)
;
_journal_name_full 'Zeitschrift fuer Anorganische und Allgemeine Chemie'
_journal_page_first 37
_journal_page_last 52
_journal_volume 438
_journal_year 1978
_chemical_formula_sum 'Bi I'
_space_group_IT_number 12
_symmetry_space_group_name_Hall '-C 2y'
_symmetry_space_group_name_H-M 'C 1 2/m 1'
_cell_angle_alpha 90
_cell_angle_beta 92.96
_cell_angle_gamma 90
_cell_formula_units_Z 16
_cell_length_a 14.245
_cell_length_b 4.428
_cell_length_c 19.968
_cell_volume 1257.838
_citation_journal_id_ASTM ZAACAB
_cod_data_source_file vonSchnering_ZAACAB_1978_1548.cif
_cod_data_source_block Bi1I1
_cod_original_formula_sum 'Bi1 I1'
_cod_database_code 1528275

loop_
_symmetry_equiv_pos_as_xyz
x,y,z
-x,y,-z
-x,-y,-z
x,-y,z
x+1/2,y+1/2,z
-x+1/2,y+1/2,-z
-x+1/2,-y+1/2,-z
x+1/2,-y+1/2,z

loop_
_atom_site_label
_atom_site_type_symbol
_atom_site_fract_x
_atom_site_fract_y
_atom_site_fract_z
_atom_site_occupancy
_atom_site_U_iso_or_equiv
Bi3 Bi+1 0.0012 0 0.1037 1 0.0
I3 I-1 0.1101 0 0.4408 1 0.0
I1 I-1 0.6391 0 0.0558 1 0.0
I4 I-1 0.3932 0 0.3626 1 0.0
Bi2 Bi+1 0.6977 0 0.2413 1 0.0
Bi1 Bi+1 0.0535 0 0.2541 1 0.0
Bi4 Bi+1 0.2524 0 0.6086 1 0.0
I2 I-1 0.3606 0 0.1501 1 0.0
